data_4511691
loop_
_publ_author_name
'Pfeiffer, Constance R.'
'Fowler, Drew A.'
'Atwood, Jerry L.'

_publ_section_title
;
 Endo vs Exo Bowl: Complexation of Xanthone by Pyrogallol[4]arenes
;
_journal_issue 8
_journal_name_full 'Crystal Growth &amp; Design'
_journal_page_first 4205
_journal_paper_doi 10.1021/cg500794w
_journal_volume 14
_journal_year 2014
_chemical_formula_moiety 'C36 H40 O12, C13 H8 O2, C1 H4 O1, C2 H6 O1 S1'
_chemical_formula_sum 'C52 H58 O16 S'
_chemical_formula_weight 971.04
_chemical_name_common 'C-ethylpyrogallol[4]arene with xanthone'
_space_group_IT_number 2
_symmetry_cell_setting triclinic
_symmetry_Int_Tables_number 2
_symmetry_space_group_name_Hall '-P 1'
_symmetry_space_group_name_H-M 'P -1'
_atom_sites_solution_hydrogens geom
_atom_sites_solution_primary direct
_atom_sites_solution_secondary difmap
_audit_creation_method SHELXL-97
_cell_angle_alpha 86.5490(10)
_cell_angle_beta 83.5740(10)
_cell_angle_gamma 64.1970(10)
_cell_formula_units_Z 2
_cell_length_a 12.2183(11)
_cell_length_b 12.2447(11)
_cell_length_c 17.2323(16)
_cell_measurement_reflns_used 7862
_cell_measurement_temperature 173(2)
_cell_measurement_theta_max 27.4
_cell_measurement_theta_min 2.2
_cell_volume 2306.3(4)
_computing_cell_refinement 'APEX2 (Bruker AXS, 2008)'
_computing_data_collection 'APEX2 (Bruker AXS, 2008)'
_computing_data_reduction 'APEX2 (Bruker AXS, 2008)'
_computing_molecular_graphics 'X-SEED, Barbour, 2001'
_computing_publication_material 'CIFTAB (Sheldrick, 2013)'
_computing_structure_refinement 'SHELXL-1997 (Sheldrick, 1997)'
_computing_structure_solution 'SHELXS-1997 (Sheldrick, 1997)'
_diffrn_ambient_temperature 173(2)
_diffrn_measured_fraction_theta_full 0.982
_diffrn_measured_fraction_theta_max 0.982
_diffrn_measurement_device_type 'Bruker APEXII CCD area detector'
_diffrn_measurement_method 'omega scans'
_diffrn_radiation_monochromator graphite
_diffrn_radiation_type MoK\a
_diffrn_radiation_wavelength 0.71073
_diffrn_reflns_av_R_equivalents 0.0274
_diffrn_reflns_av_sigmaI/netI 0.0352
_diffrn_reflns_limit_h_max 15
_diffrn_reflns_limit_h_min -15
_diffrn_reflns_limit_k_max 15
_diffrn_reflns_limit_k_min -15
_diffrn_reflns_limit_l_max 22
_diffrn_reflns_limit_l_min -22
_diffrn_reflns_number 27109
_diffrn_reflns_theta_full 27.54
_diffrn_reflns_theta_max 27.54
_diffrn_reflns_theta_min 1.19
_diffrn_source 'fine-focus sealed tube'
_diffrn_standards_decay_% 0.0
_exptl_absorpt_coefficient_mu 0.146
_exptl_absorpt_correction_T_max 0.97
_exptl_absorpt_correction_T_min 0.90
_exptl_absorpt_correction_type multi-scan
_exptl_absorpt_process_details
;
 Data were corrected for decay and absorption using the program SADABS 
 (Sheldrick, G. M. (2003). SADABS. Version 2.10. University of
 G\"ottingen, Germany).
;
_exptl_crystal_colour colourless
_exptl_crystal_density_diffrn 1.398
_exptl_crystal_density_method 'not measured'
_exptl_crystal_description prism
_exptl_crystal_F_000 1028
_exptl_crystal_size_max 0.45
_exptl_crystal_size_mid 0.26
_exptl_crystal_size_min 0.20
_refine_diff_density_max 0.387
_refine_diff_density_min -0.362
_refine_diff_density_rms 0.074
_refine_ls_extinction_method none
_refine_ls_goodness_of_fit_ref 1.047
_refine_ls_hydrogen_treatment constr
_refine_ls_matrix_type full
_refine_ls_number_parameters 657
_refine_ls_number_reflns 10433
_refine_ls_number_restraints 6
_refine_ls_restrained_S_all 1.047
_refine_ls_R_factor_all 0.0522
_refine_ls_R_factor_gt 0.0391
_refine_ls_shift/su_max 0.001
_refine_ls_shift/su_mean 0.000
_refine_ls_structure_factor_coef Fsqd
_refine_ls_weighting_details 'calc w=1/[\s^2^(Fo^2^)+(0.0623P)^2^+0.4662P] where P=(Fo^2^+2Fc^2^)/3'
_refine_ls_weighting_scheme calc
_refine_ls_wR_factor_gt 0.1027
_refine_ls_wR_factor_ref 0.1140
_reflns_number_gt 8410
_reflns_number_total 10433
_reflns_threshold_expression >2sigma(I)
_cod_data_source_file cg500794w_si_001.cif
_cod_data_source_block 5103g
_cod_depositor_comments 'Adding full bibliography for 4511688--4511695.cif.'
_cod_database_code 4511691

loop_
_symmetry_equiv_pos_as_xyz
'x, y, z'
'-x, -y, -z'

loop_
_atom_site_label
_atom_site_type_symbol
_atom_site_fract_x
_atom_site_fract_y
_atom_site_fract_z
_atom_site_U_iso_or_equiv
_atom_site_adp_type
_atom_site_occupancy
_atom_site_symmetry_multiplicity
_atom_site_calc_flag
_atom_site_refinement_flags
_atom_site_disorder_assembly
_atom_site_disorder_group
S1D S 0.89390(4) 0.32933(4) 0.43778(2) 0.0161(2) Uani 0.865(3) 1 d P A 1
O1D O 0.90750(16) 0.33377(13) 0.52448(10) 0.0213(3) Uani 0.865(3) 1 d P A 1
C1D C 0.73419(19) 0.3970(2) 0.43151(16) 0.0306(5) Uani 0.865(3) 1 d P A 1
H1D1 H 0.7012 0.4846 0.4395 0.046 Uiso 0.865(3) 1 calc PR A 1
H1D2 H 0.6955 0.3617 0.4718 0.046 Uiso 0.865(3) 1 calc PR A 1
H1D3 H 0.7175 0.3821 0.3798 0.046 Uiso 0.865(3) 1 calc PR A 1
C2D C 0.9234(2) 0.17675(19) 0.42106(13) 0.0252(5) Uani 0.865(3) 1 d P A 1
H2D1 H 1.0108 0.1244 0.4225 0.038 Uiso 0.865(3) 1 calc PR A 1
H2D2 H 0.8987 0.1713 0.3698 0.038 Uiso 0.865(3) 1 calc PR A 1
H2D3 H 0.8769 0.1504 0.4617 0.038 Uiso 0.865(3) 1 calc PR A 1
O4 O 0.28179(9) 0.28769(9) 0.39101(6) 0.0135(2) Uani 1 1 d . . .
H4 H 0.2242 0.3577 0.3946 0.016 Uiso 1 1 calc R . .
O3 O 0.08490(9) 0.50449(9) 0.38670(6) 0.0173(2) Uani 1 1 d . . .
H3 H 0.0617 0.5601 0.4195 0.021 Uiso 1 1 calc R . .
O5 O 0.34253(9) 0.06274(9) 0.45410(6) 0.0154(2) Uani 1 1 d . . .
H5 H 0.3648 0.1159 0.4640 0.018 Uiso 1 1 calc R . .
O9 O -0.32410(9) 0.02899(9) 0.35394(6) 0.0170(2) Uani 1 1 d . . .
H9 H -0.3780 0.0915 0.3350 0.020 Uiso 1 1 calc R . .
O7 O 0.10044(9) -0.16261(10) 0.38013(6) 0.0185(2) Uani 1 1 d . . .
H7 H 0.0782 -0.2075 0.4100 0.022 Uiso 1 1 calc R . .
O1 O -0.34138(9) 0.69762(9) 0.34392(6) 0.0171(2) Uani 1 1 d . . .
H1 H -0.3441 0.7313 0.3856 0.020 Uiso 1 1 calc R . .
O12 O -0.53132(9) 0.63899(9) 0.31231(6) 0.0176(2) Uani 1 1 d . . .
H12 H -0.4840 0.6704 0.3183 0.021 Uiso 1 1 calc R . .
O10 O -0.50829(9) 0.24290(9) 0.30561(6) 0.0151(2) Uani 1 1 d . . .
H10 H -0.5727 0.2780 0.3351 0.018 Uiso 1 1 calc R . .
O6 O 0.29069(10) -0.09967(9) 0.39122(7) 0.0206(2) Uani 1 1 d . . .
H6 H 0.2414 -0.1292 0.3862 0.025 Uiso 1 1 calc R . .
O8 O -0.13708(9) -0.11567(9) 0.43373(6) 0.0169(2) Uani 1 1 d . . .
H8 H -0.2109 -0.0781 0.4505 0.020 Uiso 1 1 calc R . .
O2 O -0.15895(10) 0.66439(9) 0.43645(6) 0.0170(2) Uani 1 1 d . . .
H2 H -0.1383 0.7217 0.4333 0.020 Uiso 1 1 calc R . .
O11 O -0.62266(9) 0.47917(9) 0.35638(6) 0.0172(2) Uani 1 1 d . . .
H11 H -0.6484 0.5529 0.3668 0.021 Uiso 1 1 calc R . .
C5 C -0.07650(13) 0.47721(13) 0.22900(8) 0.0131(3) Uani 1 1 d . . .
H5A H -0.0587 0.4330 0.1822 0.016 Uiso 1 1 calc R . .
C19 C -0.06575(13) 0.04573(13) 0.22879(8) 0.0131(3) Uani 1 1 d . . .
H19 H -0.0487 0.0837 0.1823 0.016 Uiso 1 1 calc R . .
C7 C 0.15096(13) 0.37030(13) 0.24916(8) 0.0128(3) Uani 1 1 d . . .
H7A H 0.2044 0.4028 0.2695 0.015 Uiso 1 1 calc R . .
C11 C 0.18907(13) 0.04266(13) 0.28773(8) 0.0131(3) Uani 1 1 d . . .
C14 C 0.16236(13) -0.04987(13) 0.24679(8) 0.0136(3) Uani 1 1 d . . .
H14 H 0.2169 -0.1319 0.2668 0.016 Uiso 1 1 calc R . .
C18 C -0.18698(13) 0.06944(12) 0.25245(8) 0.0128(3) Uani 1 1 d . . .
C27 C -0.35016(13) 0.28158(13) 0.23413(8) 0.0126(3) Uani 1 1 d . . .
C22 C -0.45890(13) 0.32307(13) 0.28314(8) 0.0125(3) Uani 1 1 d . . .
C28 C -0.30245(13) 0.57284(13) 0.20512(8) 0.0131(3) Uani 1 1 d . . .
H28 H -0.3679 0.6565 0.2159 0.016 Uiso 1 1 calc R . .
C26 C -0.30060(13) 0.36364(13) 0.21189(8) 0.0128(3) Uani 1 1 d . . .
H26 H -0.2254 0.3357 0.1798 0.015 Uiso 1 1 calc R . .
C9 C 0.27999(13) 0.09689(13) 0.38791(8) 0.0134(3) Uani 1 1 d . . .
C2 C -0.12842(13) 0.60631(13) 0.36528(8) 0.0133(3) Uani 1 1 d . . .
C29 C 0.18324(13) 0.35897(13) 0.16022(8) 0.0151(3) Uani 1 1 d . . .
H29A H 0.1376 0.3202 0.1383 0.018 Uiso 1 1 calc R . .
H29B H 0.1580 0.4409 0.1364 0.018 Uiso 1 1 calc R . .
C3 C -0.00861(13) 0.52512(13) 0.34141(8) 0.0134(3) Uani 1 1 d . . .
C4 C 0.01944(13) 0.45996(12) 0.27274(8) 0.0128(3) Uani 1 1 d . . .
C13 C 0.18160(13) 0.24620(13) 0.28873(8) 0.0124(3) Uani 1 1 d . . .
C31 C 0.19429(13) -0.04978(13) 0.15806(8) 0.0157(3) Uani 1 1 d . . .
H31A H 0.1754 -0.1103 0.1341 0.019 Uiso 1 1 calc R . .
H31B H 0.1435 0.0310 0.1361 0.019 Uiso 1 1 calc R . .
C15 C 0.00507(13) -0.08696(13) 0.33837(8) 0.0142(3) Uani 1 1 d . . .
C24 C -0.46422(13) 0.52254(13) 0.28460(8) 0.0132(3) Uani 1 1 d . . .
C21 C -0.29116(13) 0.15147(13) 0.20467(8) 0.0124(3) Uani 1 1 d . . .
H21 H -0.3552 0.1208 0.2138 0.015 Uiso 1 1 calc R . .
C25 C -0.35661(13) 0.48485(13) 0.23466(8) 0.0125(3) Uani 1 1 d . . .
C12 C 0.15302(13) 0.16049(13) 0.25742(8) 0.0132(3) Uani 1 1 d . . .
H12A H 0.1069 0.1832 0.2134 0.016 Uiso 1 1 calc R . .
C16 C -0.11452(13) -0.06271(13) 0.36422(8) 0.0138(3) Uani 1 1 d . . .
C23 C -0.51488(13) 0.44220(13) 0.30847(8) 0.0134(3) Uani 1 1 d . . .
C6 C -0.19747(13) 0.55674(13) 0.25137(8) 0.0134(3) Uani 1 1 d . . .
C1 C -0.22178(13) 0.62057(13) 0.32030(8) 0.0138(3) Uani 1 1 d . . .
C20 C 0.03147(13) -0.03117(13) 0.27026(8) 0.0132(3) Uani 1 1 d . . .
C17 C -0.21053(13) 0.01490(13) 0.32187(8) 0.0139(3) Uani 1 1 d . . .
C8 C 0.24499(13) 0.21234(13) 0.35544(8) 0.0128(3) Uani 1 1 d . . .
C36 C -0.38007(14) 0.59559(14) 0.07191(9) 0.0197(3) Uani 1 1 d . . .
H36A H -0.4122 0.5354 0.0850 0.029 Uiso 1 1 calc R . .
H36B H -0.3564 0.5944 0.0156 0.029 Uiso 1 1 calc R . .
H36C H -0.4431 0.6764 0.0867 0.029 Uiso 1 1 calc R . .
C30 C 0.32003(14) 0.28395(14) 0.13946(9) 0.0189(3) Uani 1 1 d . . .
H30A H 0.3653 0.3237 0.1595 0.028 Uiso 1 1 calc R . .
H30B H 0.3373 0.2773 0.0826 0.028 Uiso 1 1 calc R . .
H30C H 0.3452 0.2027 0.1629 0.028 Uiso 1 1 calc R . .
C32 C 0.32874(14) -0.07960(15) 0.13770(10) 0.0219(3) Uani 1 1 d . . .
H32A H 0.3460 -0.0159 0.1574 0.033 Uiso 1 1 calc R . .
H32B H 0.3476 -0.0845 0.0809 0.033 Uiso 1 1 calc R . .
H32C H 0.3791 -0.1576 0.1617 0.033 Uiso 1 1 calc R . .
C33 C -0.25412(13) 0.14506(13) 0.11622(8) 0.0144(3) Uani 1 1 d . . .
H33A H -0.1965 0.1821 0.1038 0.017 Uiso 1 1 calc R . .
H33B H -0.2115 0.0590 0.1005 0.017 Uiso 1 1 calc R . .
C34 C -0.36448(14) 0.21062(14) 0.06979(9) 0.0183(3) Uani 1 1 d . . .
H34A H -0.4205 0.1725 0.0806 0.027 Uiso 1 1 calc R . .
H34B H -0.3373 0.2055 0.0139 0.027 Uiso 1 1 calc R . .
H34C H -0.4066 0.2960 0.0850 0.027 Uiso 1 1 calc R . .
C10 C 0.25177(13) 0.01216(13) 0.35483(8) 0.0144(3) Uani 1 1 d . . .
C35 C -0.26881(13) 0.56523(13) 0.11612(8) 0.0152(3) Uani 1 1 d . . .
H35A H -0.2328 0.6224 0.0998 0.018 Uiso 1 1 calc R . .
H35B H -0.2066 0.4823 0.1027 0.018 Uiso 1 1 calc R . .
O2B O 0.94123(9) 0.76021(9) 0.19359(6) 0.0168(2) Uani 1 1 d . . .
O1B O 1.00155(11) 0.75074(11) -0.04667(6) 0.0247(3) Uani 1 1 d . . .
C8B C 1.08300(14) 0.70560(13) 0.07635(9) 0.0155(3) Uani 1 1 d . . .
C7B C 0.98318(14) 0.75323(14) 0.02490(9) 0.0182(3) Uani 1 1 d . . .
C6B C 0.86053(14) 0.80341(13) 0.06692(9) 0.0174(3) Uani 1 1 d . . .
C13B C 1.05776(13) 0.71100(13) 0.15767(9) 0.0155(3) Uani 1 1 d . . .
C10B C 1.29816(14) 0.60939(14) 0.09356(10) 0.0213(3) Uani 1 1 d . . .
H10B H 1.3809 0.5745 0.0719 0.026 Uiso 1 1 calc R . .
C9B C 1.20545(14) 0.65352(14) 0.04525(9) 0.0189(3) Uani 1 1 d . . .
H9B H 1.2246 0.6486 -0.0098 0.023 Uiso 1 1 calc R . .
C11B C 1.27037(15) 0.61596(14) 0.17449(10) 0.0208(3) Uani 1 1 d . . .
H11B H 1.3347 0.5856 0.2076 0.025 Uiso 1 1 calc R . .
C1B C 0.84539(14) 0.80506(13) 0.14843(9) 0.0173(3) Uani 1 1 d . . .
C12B C 1.15077(14) 0.66598(13) 0.20697(9) 0.0178(3) Uani 1 1 d . . .
H12B H 1.1323 0.6696 0.2621 0.021 Uiso 1 1 calc R . .
C2B C 0.72984(14) 0.85356(14) 0.18954(10) 0.0197(3) Uani 1 1 d . . .
H2B H 0.7211 0.8551 0.2450 0.024 Uiso 1 1 calc R . .
C4B C 0.64088(15) 0.89705(15) 0.06662(11) 0.0261(4) Uani 1 1 d . . .
H4B H 0.5702 0.9278 0.0389 0.031 Uiso 1 1 calc R . .
C5B C 0.75508(15) 0.85042(14) 0.02648(10) 0.0226(3) Uani 1 1 d . . .
H5B H 0.7630 0.8499 -0.0290 0.027 Uiso 1 1 calc R . .
C3B C 0.62859(15) 0.89921(15) 0.14827(11) 0.0250(4) Uani 1 1 d . . .
H3B H 0.5494 0.9326 0.1756 0.030 Uiso 1 1 calc R . .
O1C O 0.53781(9) 0.83016(9) 0.47634(6) 0.0178(2) Uani 1 1 d . . .
H1C H 0.4802 0.8945 0.4625 0.021 Uiso 1 1 calc R . .
C1C C 0.49125(15) 0.74436(14) 0.50479(9) 0.0199(3) Uani 1 1 d . . .
H1C1 H 0.5558 0.6742 0.5280 0.030 Uiso 1 1 calc R . .
H1C2 H 0.4638 0.7176 0.4614 0.030 Uiso 1 1 calc R . .
H1C3 H 0.4224 0.7827 0.5444 0.030 Uiso 1 1 calc R . .
O2D O 0.9447(10) 0.3110(10) 0.4976(7) 0.024(3) Uiso 0.135(3) 1 d PD A 2
C4D C 0.8705(19) 0.2058(17) 0.4120(12) 0.050(6) Uiso 0.135(3) 1 d PD A 2
H4D1 H 0.9535 0.1440 0.3977 0.075 Uiso 0.135(3) 1 calc PR A 2
H4D2 H 0.8200 0.2176 0.3691 0.075 Uiso 0.135(3) 1 calc PR A 2
H4D3 H 0.8353 0.1792 0.4591 0.075 Uiso 0.135(3) 1 calc PR A 2
C3D C 0.7315(18) 0.419(2) 0.4684(15) 0.074(8) Uiso 0.135(3) 1 d PD A 2
H3D1 H 0.7222 0.4992 0.4829 0.111 Uiso 0.135(3) 1 calc PR A 2
H3D2 H 0.7141 0.3772 0.5149 0.111 Uiso 0.135(3) 1 calc PR A 2
H3D3 H 0.6745 0.4290 0.4299 0.111 Uiso 0.135(3) 1 calc PR A 2
S2D S 0.875(3) 0.337(3) 0.4297(19) 0.56(4) Uiso 0.135(3) 1 d PD A 2

loop_
_atom_site_aniso_label
_atom_site_aniso_U_11
_atom_site_aniso_U_22
_atom_site_aniso_U_33
_atom_site_aniso_U_23
_atom_site_aniso_U_13
_atom_site_aniso_U_12
S1D 0.0222(3) 0.0154(3) 0.0125(3) 0.00060(15) -0.00066(16) -0.00995(19)
O1D 0.0317(9) 0.0150(7) 0.0192(8) 0.0005(6) -0.0103(7) -0.0103(6)
C1D 0.0237(11) 0.0270(11) 0.0381(14) 0.0061(10) -0.0117(9) -0.0070(9)
C2D 0.0306(13) 0.0212(10) 0.0245(11) -0.0097(8) -0.0010(9) -0.0111(10)
O4 0.0121(5) 0.0130(5) 0.0152(5) -0.0028(4) -0.0023(4) -0.0048(4)
O3 0.0164(5) 0.0175(5) 0.0168(5) -0.0057(4) -0.0045(4) -0.0046(4)
O5 0.0177(5) 0.0158(5) 0.0158(5) 0.0017(4) -0.0067(4) -0.0092(4)
O9 0.0121(5) 0.0174(5) 0.0185(5) 0.0032(4) -0.0003(4) -0.0044(4)
O7 0.0170(5) 0.0194(6) 0.0184(6) 0.0062(4) -0.0060(4) -0.0070(4)
O1 0.0132(5) 0.0176(5) 0.0186(5) -0.0066(4) 0.0005(4) -0.0047(4)
O12 0.0155(5) 0.0135(5) 0.0241(6) -0.0055(4) 0.0011(4) -0.0067(4)
O10 0.0125(5) 0.0141(5) 0.0182(5) -0.0015(4) 0.0027(4) -0.0061(4)
O6 0.0251(6) 0.0148(5) 0.0261(6) 0.0070(4) -0.0141(5) -0.0108(5)
O8 0.0161(5) 0.0157(5) 0.0154(5) 0.0028(4) 0.0004(4) -0.0045(4)
O2 0.0202(6) 0.0163(5) 0.0153(5) -0.0049(4) 0.0000(4) -0.0084(4)
O11 0.0147(5) 0.0151(5) 0.0195(6) -0.0035(4) 0.0041(4) -0.0052(4)
C5 0.0155(7) 0.0119(7) 0.0126(7) -0.0014(5) -0.0008(5) -0.0066(6)
C19 0.0159(7) 0.0116(7) 0.0131(7) -0.0007(5) -0.0021(5) -0.0068(6)
C7 0.0118(7) 0.0119(7) 0.0153(7) -0.0013(5) -0.0009(5) -0.0056(6)
C11 0.0108(7) 0.0137(7) 0.0157(7) -0.0018(5) -0.0005(5) -0.0061(6)
C14 0.0142(7) 0.0110(7) 0.0155(7) -0.0003(5) -0.0028(6) -0.0049(6)
C18 0.0152(7) 0.0103(7) 0.0128(7) -0.0027(5) -0.0022(5) -0.0048(6)
C27 0.0132(7) 0.0130(7) 0.0107(7) 0.0007(5) -0.0040(5) -0.0043(6)
C22 0.0123(7) 0.0141(7) 0.0124(7) 0.0018(5) -0.0034(5) -0.0064(6)
C28 0.0131(7) 0.0114(7) 0.0149(7) -0.0010(5) -0.0018(5) -0.0052(6)
C26 0.0117(7) 0.0137(7) 0.0121(7) -0.0001(5) -0.0025(5) -0.0042(6)
C9 0.0108(7) 0.0167(7) 0.0105(7) 0.0003(5) -0.0010(5) -0.0040(6)
C2 0.0173(7) 0.0118(7) 0.0117(7) -0.0015(5) 0.0006(5) -0.0075(6)
C29 0.0162(7) 0.0145(7) 0.0150(7) 0.0009(5) -0.0019(6) -0.0071(6)
C3 0.0165(7) 0.0117(7) 0.0139(7) 0.0022(5) -0.0043(6) -0.0076(6)
C4 0.0135(7) 0.0098(6) 0.0151(7) 0.0006(5) -0.0003(5) -0.0053(6)
C13 0.0107(7) 0.0132(7) 0.0126(7) -0.0012(5) 0.0006(5) -0.0047(6)
C31 0.0156(7) 0.0145(7) 0.0171(7) -0.0031(6) -0.0016(6) -0.0064(6)
C15 0.0159(7) 0.0117(7) 0.0150(7) -0.0008(5) -0.0057(6) -0.0049(6)
C24 0.0139(7) 0.0116(7) 0.0127(7) -0.0016(5) -0.0040(5) -0.0033(6)
C21 0.0119(7) 0.0121(7) 0.0137(7) 0.0003(5) -0.0011(5) -0.0057(6)
C25 0.0126(7) 0.0137(7) 0.0113(7) 0.0005(5) -0.0032(5) -0.0053(6)
C12 0.0118(7) 0.0149(7) 0.0120(7) 0.0004(5) -0.0014(5) -0.0049(6)
C16 0.0184(7) 0.0117(7) 0.0125(7) 0.0000(5) -0.0012(6) -0.0077(6)
C23 0.0107(7) 0.0168(7) 0.0107(7) 0.0000(5) -0.0007(5) -0.0041(6)
C6 0.0144(7) 0.0117(7) 0.0153(7) 0.0009(5) -0.0020(5) -0.0068(6)
C1 0.0132(7) 0.0110(7) 0.0169(7) -0.0006(5) 0.0001(5) -0.0052(6)
C20 0.0142(7) 0.0117(7) 0.0148(7) -0.0031(5) -0.0013(5) -0.0062(6)
C17 0.0141(7) 0.0126(7) 0.0152(7) -0.0033(5) -0.0003(5) -0.0059(6)
C8 0.0107(7) 0.0147(7) 0.0139(7) -0.0035(5) 0.0014(5) -0.0065(6)
C36 0.0185(8) 0.0206(8) 0.0182(8) 0.0003(6) -0.0041(6) -0.0064(6)
C30 0.0170(8) 0.0223(8) 0.0154(7) -0.0001(6) 0.0001(6) -0.0070(6)
C32 0.0180(8) 0.0243(8) 0.0218(8) -0.0059(6) 0.0010(6) -0.0078(7)
C33 0.0144(7) 0.0138(7) 0.0139(7) -0.0013(5) -0.0017(5) -0.0050(6)
C34 0.0195(8) 0.0212(8) 0.0150(7) 0.0001(6) -0.0031(6) -0.0092(6)
C10 0.0134(7) 0.0120(7) 0.0163(7) 0.0019(5) -0.0020(6) -0.0043(6)
C35 0.0155(7) 0.0148(7) 0.0159(7) 0.0013(6) -0.0026(6) -0.0072(6)
O2B 0.0149(5) 0.0175(5) 0.0169(5) -0.0011(4) -0.0025(4) -0.0057(4)
O1B 0.0260(6) 0.0318(7) 0.0174(6) 0.0014(5) -0.0054(5) -0.0129(5)
C8B 0.0176(8) 0.0115(7) 0.0187(7) 0.0004(6) -0.0036(6) -0.0072(6)
C7B 0.0226(8) 0.0152(7) 0.0191(8) 0.0017(6) -0.0052(6) -0.0097(6)
C6B 0.0191(8) 0.0127(7) 0.0226(8) 0.0014(6) -0.0050(6) -0.0084(6)
C13B 0.0153(7) 0.0125(7) 0.0198(8) -0.0009(6) -0.0019(6) -0.0069(6)
C10B 0.0155(8) 0.0200(8) 0.0268(9) -0.0003(6) -0.0017(6) -0.0062(6)
C9B 0.0207(8) 0.0181(8) 0.0186(8) -0.0009(6) -0.0008(6) -0.0092(6)
C11B 0.0196(8) 0.0178(8) 0.0268(9) 0.0034(6) -0.0100(6) -0.0084(6)
C1B 0.0184(8) 0.0108(7) 0.0247(8) 0.0010(6) -0.0062(6) -0.0075(6)
C12B 0.0228(8) 0.0155(7) 0.0170(7) 0.0015(6) -0.0060(6) -0.0092(6)
C2B 0.0195(8) 0.0133(7) 0.0267(8) -0.0007(6) -0.0001(6) -0.0081(6)
C4B 0.0193(8) 0.0200(8) 0.0402(10) 0.0080(7) -0.0137(7) -0.0080(7)
C5B 0.0237(8) 0.0189(8) 0.0281(9) 0.0056(6) -0.0115(7) -0.0106(7)
C3B 0.0152(8) 0.0173(8) 0.0417(10) 0.0009(7) -0.0012(7) -0.0067(6)
O1C 0.0165(5) 0.0140(5) 0.0208(6) 0.0006(4) -0.0052(4) -0.0040(4)
C1C 0.0243(8) 0.0189(8) 0.0173(8) 0.0007(6) -0.0038(6) -0.0097(7)

loop_
_atom_type_symbol
_atom_type_description
_atom_type_scat_dispersion_real
_atom_type_scat_dispersion_imag
_atom_type_scat_source
C C 0.0033 0.0016 'International Tables Vol C Tables 4.2.6.8 and 6.1.1.4'
H H 0.0000 0.0000 'International Tables Vol C Tables 4.2.6.8 and 6.1.1.4'
O O 0.0106 0.0060 'International Tables Vol C Tables 4.2.6.8 and 6.1.1.4'
S S 0.1246 0.1234 'International Tables Vol C Tables 4.2.6.8 and 6.1.1.4'

loop_
_geom_angle_atom_site_label_1
_geom_angle_atom_site_label_2
_geom_angle_atom_site_label_3
_geom_angle
O1D S1D C1D 104.58(11)
O1D S1D C2D 105.21(9)
C1D S1D C2D 98.15(12)
S1D C1D H1D1 109.5
S1D C1D H1D2 109.5
H1D1 C1D H1D2 109.5
S1D C1D H1D3 109.5
H1D1 C1D H1D3 109.5
H1D2 C1D H1D3 109.5
S1D C2D H2D1 109.5
S1D C2D H2D2 109.5
H2D1 C2D H2D2 109.5
S1D C2D H2D3 109.5
H2D1 C2D H2D3 109.5
H2D2 C2D H2D3 109.5
C8 O4 H4 109.5
C3 O3 H3 109.5
C9 O5 H5 109.5
C17 O9 H9 109.5
C15 O7 H7 109.5
C1 O1 H1 109.5
C24 O12 H12 109.5
C22 O10 H10 109.5
C10 O6 H6 109.5
C16 O8 H8 109.5
C2 O2 H2 109.5
C23 O11 H11 109.5
C6 C5 C4 122.61(13)
C6 C5 H5A 118.7
C4 C5 H5A 118.7
C20 C19 C18 122.96(13)
C20 C19 H19 118.5
C18 C19 H19 118.5
C4 C7 C13 111.29(11)
C4 C7 C29 113.48(12)
C13 C7 C29 111.63(11)
C4 C7 H7A 106.7
C13 C7 H7A 106.7
C29 C7 H7A 106.7
C12 C11 C10 117.93(13)
C12 C11 C14 120.25(13)
C10 C11 C14 121.80(13)
C20 C14 C31 113.53(12)
C20 C14 C11 110.19(11)
C31 C14 C11 112.10(12)
C20 C14 H14 106.9
C31 C14 H14 106.9
C11 C14 H14 106.9
C19 C18 C17 117.71(13)
C19 C18 C21 121.76(12)
C17 C18 C21 120.54(12)
C22 C27 C26 117.83(13)
C22 C27 C21 120.07(13)
C26 C27 C21 122.08(13)
O10 C22 C23 121.27(12)
O10 C22 C27 118.31(12)
C23 C22 C27 120.42(13)
C6 C28 C25 110.66(11)
C6 C28 C35 113.51(12)
C25 C28 C35 112.06(11)
C6 C28 H28 106.7
C25 C28 H28 106.7
C35 C28 H28 106.7
C25 C26 C27 123.01(13)
C25 C26 H26 118.5
C27 C26 H26 118.5
O5 C9 C8 121.31(13)
O5 C9 C10 118.15(13)
C8 C9 C10 120.54(13)
O2 C2 C1 118.69(13)
O2 C2 C3 121.68(13)
C1 C2 C3 119.33(13)
C30 C29 C7 111.50(12)
C30 C29 H29A 109.3
C7 C29 H29A 109.3
C30 C29 H29B 109.3
C7 C29 H29B 109.3
H29A C29 H29B 108.0
O3 C3 C4 118.14(13)
O3 C3 C2 120.67(12)
C4 C3 C2 121.16(13)
C3 C4 C5 117.83(13)
C3 C4 C7 119.80(13)
C5 C4 C7 122.34(13)
C12 C13 C8 117.41(13)
C12 C13 C7 121.37(12)
C8 C13 C7 121.14(12)
C32 C31 C14 111.39(12)
C32 C31 H31A 109.3
C14 C31 H31A 109.3
C32 C31 H31B 109.3
C14 C31 H31B 109.3
H31A C31 H31B 108.0
O7 C15 C16 121.22(13)
O7 C15 C20 118.38(13)
C16 C15 C20 120.36(13)
O12 C24 C23 114.39(12)
O12 C24 C25 124.91(13)
C23 C24 C25 120.67(13)
C18 C21 C27 111.33(11)
C18 C21 C33 113.32(11)
C27 C21 C33 112.19(11)
C18 C21 H21 106.5
C27 C21 H21 106.5
C33 C21 H21 106.5
C24 C25 C26 117.48(13)
C24 C25 C28 121.48(12)
C26 C25 C28 121.04(12)
C13 C12 C11 123.05(13)
C13 C12 H12A 118.5
C11 C12 H12A 118.5
C15 C16 O8 118.52(13)
C15 C16 C17 120.78(13)
O8 C16 C17 120.70(13)
O11 C23 C22 118.28(13)
O11 C23 C24 121.17(13)
C22 C23 C24 120.54(13)
C1 C6 C5 117.84(13)
C1 C6 C28 119.45(13)
C5 C6 C28 122.68(13)
O1 C1 C2 120.37(13)
O1 C1 C6 118.40(13)
C2 C1 C6 121.22(13)
C19 C20 C15 117.87(13)
C19 C20 C14 122.45(13)
C15 C20 C14 119.57(13)
O9 C17 C16 114.33(12)
O9 C17 C18 125.39(13)
C16 C17 C18 120.27(13)
O4 C8 C9 115.81(12)
O4 C8 C13 123.16(13)
C9 C8 C13 120.96(13)
C35 C36 H36A 109.5
C35 C36 H36B 109.5
H36A C36 H36B 109.5
C35 C36 H36C 109.5
H36A C36 H36C 109.5
H36B C36 H36C 109.5
C29 C30 H30A 109.5
C29 C30 H30B 109.5
H30A C30 H30B 109.5
C29 C30 H30C 109.5
H30A C30 H30C 109.5
H30B C30 H30C 109.5
C31 C32 H32A 109.5
C31 C32 H32B 109.5
H32A C32 H32B 109.5
C31 C32 H32C 109.5
H32A C32 H32C 109.5
H32B C32 H32C 109.5
C34 C33 C21 111.79(12)
C34 C33 H33A 109.3
C21 C33 H33A 109.3
C34 C33 H33B 109.3
C21 C33 H33B 109.3
H33A C33 H33B 107.9
C33 C34 H34A 109.5
C33 C34 H34B 109.5
H34A C34 H34B 109.5
C33 C34 H34C 109.5
H34A C34 H34C 109.5
H34B C34 H34C 109.5
O6 C10 C9 116.08(13)
O6 C10 C11 123.86(13)
C9 C10 C11 120.06(13)
C36 C35 C28 111.61(12)
C36 C35 H35A 109.3
C28 C35 H35A 109.3
C36 C35 H35B 109.3
C28 C35 H35B 109.3
H35A C35 H35B 108.0
C1B O2B C13B 118.87(12)
C13B C8B C9B 118.27(14)
C13B C8B C7B 120.77(14)
C9B C8B C7B 120.97(14)
O1B C7B C6B 123.29(14)
O1B C7B C8B 122.73(15)
C6B C7B C8B 113.98(13)
C1B C6B C5B 118.11(15)
C1B C6B C7B 120.69(13)
C5B C6B C7B 121.20(14)
O2B C13B C12B 115.90(13)
O2B C13B C8B 122.62(13)
C12B C13B C8B 121.48(14)
C9B C10B C11B 119.85(15)
C9B C10B H10B 120.1
C11B C10B H10B 120.1
C10B C9B C8B 120.69(14)
C10B C9B H9B 119.7
C8B C9B H9B 119.7
C12B C11B C10B 120.90(14)
C12B C11B H11B 119.6
C10B C11B H11B 119.6
O2B C1B C2B 115.25(14)
O2B C1B C6B 123.07(14)
C2B C1B C6B 121.68(14)
C11B C12B C13B 118.82(14)
C11B C12B H12B 120.6
C13B C12B H12B 120.6
C3B C2B C1B 118.77(15)
C3B C2B H2B 120.6
C1B C2B H2B 120.6
C5B C4B C3B 120.04(15)
C5B C4B H4B 120.0
C3B C4B H4B 120.0
C4B C5B C6B 120.54(16)
C4B C5B H5B 119.7
C6B C5B H5B 119.7
C2B C3B C4B 120.85(15)
C2B C3B H3B 119.6
C4B C3B H3B 119.6
C1C O1C H1C 109.5
O1C C1C H1C1 109.5
O1C C1C H1C2 109.5
H1C1 C1C H1C2 109.5
O1C C1C H1C3 109.5
H1C1 C1C H1C3 109.5
H1C2 C1C H1C3 109.5
S2D C4D H4D1 109.5
S2D C4D H4D2 109.5
H4D1 C4D H4D2 109.5
S2D C4D H4D3 109.5
H4D1 C4D H4D3 109.5
H4D2 C4D H4D3 109.5
S2D C3D H3D1 109.5
S2D C3D H3D2 109.5
H3D1 C3D H3D2 109.5
S2D C3D H3D3 109.5
H3D1 C3D H3D3 109.5
H3D2 C3D H3D3 109.5
O2D S2D C3D 102(2)
O2D S2D C4D 104(2)
C3D S2D C4D 101.0(19)

loop_
_geom_bond_atom_site_label_1
_geom_bond_atom_site_label_2
_geom_bond_distance
S1D O1D 1.5284(16)
S1D C1D 1.771(2)
S1D C2D 1.777(2)
C1D H1D1 0.9800
C1D H1D2 0.9800
C1D H1D3 0.9800
C2D H2D1 0.9800
C2D H2D2 0.9800
C2D H2D3 0.9800
O4 C8 1.3856(17)
O4 H4 0.8400
O3 C3 1.3794(17)
O3 H3 0.8400
O5 C9 1.3853(17)
O5 H5 0.8400
O9 C17 1.3755(17)
O9 H9 0.8400
O7 C15 1.3790(17)
O7 H7 0.8400
O1 C1 1.3799(17)
O1 H1 0.8400
O12 C24 1.3821(17)
O12 H12 0.8400
O10 C22 1.3768(17)
O10 H10 0.8400
O6 C10 1.3750(17)
O6 H6 0.8400
O8 C16 1.3854(17)
O8 H8 0.8400
O2 C2 1.3859(17)
O2 H2 0.8400
O11 C23 1.3796(17)
O11 H11 0.8400
C5 C6 1.395(2)
C5 C4 1.396(2)
C5 H5A 0.9500
C19 C20 1.394(2)
C19 C18 1.396(2)
C19 H19 0.9500
C7 C4 1.5246(19)
C7 C13 1.5334(19)
C7 C29 1.538(2)
C7 H7A 1.0000
C11 C12 1.399(2)
C11 C10 1.400(2)
C11 C14 1.5355(19)
C14 C20 1.524(2)
C14 C31 1.535(2)
C14 H14 1.0000
C18 C17 1.398(2)
C18 C21 1.5261(19)
C27 C22 1.396(2)
C27 C26 1.398(2)
C27 C21 1.5269(19)
C22 C23 1.388(2)
C28 C6 1.519(2)
C28 C25 1.5288(19)
C28 C35 1.540(2)
C28 H28 1.0000
C26 C25 1.397(2)
C26 H26 0.9500
C9 C8 1.388(2)
C9 C10 1.395(2)
C2 C1 1.393(2)
C2 C3 1.396(2)
C29 C30 1.528(2)
C29 H29A 0.9900
C29 H29B 0.9900
C3 C4 1.392(2)
C13 C12 1.394(2)
C13 C8 1.398(2)
C31 C32 1.523(2)
C31 H31A 0.9900
C31 H31B 0.9900
C15 C16 1.384(2)
C15 C20 1.400(2)
C24 C23 1.394(2)
C24 C25 1.396(2)
C21 C33 1.5372(19)
C21 H21 1.0000
C12 H12A 0.9500
C16 C17 1.396(2)
C6 C1 1.393(2)
C36 C35 1.525(2)
C36 H36A 0.9800
C36 H36B 0.9800
C36 H36C 0.9800
C30 H30A 0.9800
C30 H30B 0.9800
C30 H30C 0.9800
C32 H32A 0.9800
C32 H32B 0.9800
C32 H32C 0.9800
C33 C34 1.525(2)
C33 H33A 0.9900
C33 H33B 0.9900
C34 H34A 0.9800
C34 H34B 0.9800
C34 H34C 0.9800
C35 H35A 0.9900
C35 H35B 0.9900
O2B C1B 1.3679(18)
O2B C13B 1.3689(18)
O1B C7B 1.2285(19)
C8B C13B 1.400(2)
C8B C9B 1.401(2)
C8B C7B 1.475(2)
C7B C6B 1.468(2)
C6B C1B 1.396(2)
C6B C5B 1.409(2)
C13B C12B 1.390(2)
C10B C9B 1.376(2)
C10B C11B 1.397(2)
C10B H10B 0.9500
C9B H9B 0.9500
C11B C12B 1.379(2)
C11B H11B 0.9500
C1B C2B 1.394(2)
C12B H12B 0.9500
C2B C3B 1.377(2)
C2B H2B 0.9500
C4B C5B 1.375(2)
C4B C3B 1.399(3)
C4B H4B 0.9500
C5B H5B 0.9500
C3B H3B 0.9500
O1C C1C 1.4365(18)
O1C H1C 0.8400
C1C H1C1 0.9800
C1C H1C2 0.9800
C1C H1C3 0.9800
O2D S2D 1.46(3)
C4D S2D 1.68(3)
C4D H4D1 0.9800
C4D H4D2 0.9800
C4D H4D3 0.9800
C3D S2D 1.68(3)
C3D H3D1 0.9800
C3D H3D2 0.9800
C3D H3D3 0.9800

loop_
_geom_torsion_atom_site_label_1
_geom_torsion_atom_site_label_2
_geom_torsion_atom_site_label_3
_geom_torsion_atom_site_label_4
_geom_torsion
C12 C11 C14 C20 -81.77(16)
C10 C11 C14 C20 99.61(15)
C12 C11 C14 C31 45.70(18)
C10 C11 C14 C31 -132.92(14)
C20 C19 C18 C17 1.4(2)
C20 C19 C18 C21 -178.37(13)
C26 C27 C22 O10 -179.79(12)
C21 C27 C22 O10 1.97(19)
C26 C27 C22 C23 0.0(2)
C21 C27 C22 C23 -178.24(13)
C22 C27 C26 C25 -1.8(2)
C21 C27 C26 C25 176.35(13)
C4 C7 C29 C30 171.12(12)
C13 C7 C29 C30 -62.15(15)
O2 C2 C3 O3 -3.2(2)
C1 C2 C3 O3 -176.73(12)
O2 C2 C3 C4 174.79(13)
C1 C2 C3 C4 1.2(2)
O3 C3 C4 C5 177.15(12)
C2 C3 C4 C5 -0.9(2)
O3 C3 C4 C7 -0.87(19)
C2 C3 C4 C7 -178.89(13)
C6 C5 C4 C3 0.3(2)
C6 C5 C4 C7 178.26(13)
C13 C7 C4 C3 84.81(16)
C29 C7 C4 C3 -148.27(13)
C13 C7 C4 C5 -93.11(16)
C29 C7 C4 C5 33.81(19)
C4 C7 C13 C12 83.95(16)
C29 C7 C13 C12 -43.97(18)
C4 C7 C13 C8 -99.41(15)
C29 C7 C13 C8 132.67(14)
C20 C14 C31 C32 -175.08(12)
C11 C14 C31 C32 59.25(16)
C19 C18 C21 C27 -94.81(15)
C17 C18 C21 C27 85.41(16)
C19 C18 C21 C33 32.77(18)
C17 C18 C21 C33 -147.00(13)
C22 C27 C21 C18 -99.49(15)
C26 C27 C21 C18 82.35(16)
C22 C27 C21 C33 132.32(13)
C26 C27 C21 C33 -45.84(18)
O12 C24 C25 C26 -179.65(13)
C23 C24 C25 C26 -1.9(2)
O12 C24 C25 C28 -0.3(2)
C23 C24 C25 C28 177.45(13)
C27 C26 C25 C24 2.8(2)
C27 C26 C25 C28 -176.57(13)
C6 C28 C25 C24 100.63(15)
C35 C28 C25 C24 -131.58(14)
C6 C28 C25 C26 -80.03(16)
C35 C28 C25 C26 47.76(17)
C8 C13 C12 C11 -2.7(2)
C7 C13 C12 C11 174.10(13)
C10 C11 C12 C13 3.1(2)
C14 C11 C12 C13 -175.60(13)
O7 C15 C16 O8 0.4(2)
C20 C15 C16 O8 -177.19(12)
O7 C15 C16 C17 179.41(13)
C20 C15 C16 C17 1.8(2)
O10 C22 C23 O11 -0.7(2)
C27 C22 C23 O11 179.54(12)
O10 C22 C23 C24 -179.42(13)
C27 C22 C23 C24 0.8(2)
O12 C24 C23 O11 -0.55(19)
C25 C24 C23 O11 -178.51(13)
O12 C24 C23 C22 178.16(12)
C25 C24 C23 C22 0.2(2)
C4 C5 C6 C1 -0.1(2)
C4 C5 C6 C28 -178.14(13)
C25 C28 C6 C1 -87.20(16)
C35 C28 C6 C1 145.80(13)
C25 C28 C6 C5 90.81(16)
C35 C28 C6 C5 -36.19(19)
O2 C2 C1 O1 4.3(2)
C3 C2 C1 O1 178.08(12)
O2 C2 C1 C6 -174.77(12)
C3 C2 C1 C6 -1.0(2)
C5 C6 C1 O1 -178.66(12)
C28 C6 C1 O1 -0.6(2)
C5 C6 C1 C2 0.5(2)
C28 C6 C1 C2 178.56(13)
C18 C19 C20 C15 0.3(2)
C18 C19 C20 C14 -175.90(13)
O7 C15 C20 C19 -179.59(12)
C16 C15 C20 C19 -1.9(2)
O7 C15 C20 C14 -3.27(19)
C16 C15 C20 C14 174.39(13)
C31 C14 C20 C19 -36.37(18)
C11 C14 C20 C19 90.31(16)
C31 C14 C20 C15 147.48(13)
C11 C14 C20 C15 -85.84(16)
C15 C16 C17 O9 179.03(12)
O8 C16 C17 O9 -1.98(19)
C15 C16 C17 C18 0.0(2)
O8 C16 C17 C18 178.97(13)
C19 C18 C17 O9 179.51(13)
C21 C18 C17 O9 -0.7(2)
C19 C18 C17 C16 -1.5(2)
C21 C18 C17 C16 178.23(13)
O5 C9 C8 O4 3.06(19)
C10 C9 C8 O4 -177.55(12)
O5 C9 C8 C13 -179.83(12)
C10 C9 C8 C13 -0.4(2)
C12 C13 C8 O4 178.18(12)
C7 C13 C8 O4 1.4(2)
C12 C13 C8 C9 1.3(2)
C7 C13 C8 C9 -175.48(13)
C18 C21 C33 C34 170.23(12)
C27 C21 C33 C34 -62.64(15)
O5 C9 C10 O6 -0.74(19)
C8 C9 C10 O6 179.85(13)
O5 C9 C10 C11 -179.75(12)
C8 C9 C10 C11 0.8(2)
C12 C11 C10 O6 179.00(13)
C14 C11 C10 O6 -2.4(2)
C12 C11 C10 C9 -2.1(2)
C14 C11 C10 C9 176.57(13)
C6 C28 C35 C36 -173.75(12)
C25 C28 C35 C36 60.00(15)
C13B C8B C7B O1B 179.62(14)
C9B C8B C7B O1B -0.6(2)
C13B C8B C7B C6B -0.5(2)
C9B C8B C7B C6B 179.34(13)
O1B C7B C6B C1B -179.23(14)
C8B C7B C6B C1B 0.9(2)
O1B C7B C6B C5B 1.2(2)
C8B C7B C6B C5B -178.72(13)
C1B O2B C13B C12B -179.34(12)
C1B O2B C13B C8B 0.6(2)
C9B C8B C13B O2B 179.94(13)
C7B C8B C13B O2B -0.2(2)
C9B C8B C13B C12B -0.2(2)
C7B C8B C13B C12B 179.68(13)
C11B C10B C9B C8B 0.2(2)
C13B C8B C9B C10B -0.3(2)
C7B C8B C9B C10B 179.92(14)
C9B C10B C11B C12B 0.2(2)
C13B O2B C1B C2B -179.98(12)
C13B O2B C1B C6B -0.2(2)
C5B C6B C1B O2B 179.01(13)
C7B C6B C1B O2B -0.6(2)
C5B C6B C1B C2B -1.2(2)
C7B C6B C1B C2B 179.22(14)
C10B C11B C12B C13B -0.6(2)
O2B C13B C12B C11B -179.53(13)
C8B C13B C12B C11B 0.6(2)
O2B C1B C2B C3B -179.22(13)
C6B C1B C2B C3B 1.0(2)
C3B C4B C5B C6B 0.6(2)
C1B C6B C5B C4B 0.4(2)
C7B C6B C5B C4B 179.98(14)
C1B C2B C3B C4B 0.1(2)
C5B C4B C3B C2B -0.9(2)
